data_4078529
loop_
_publ_author_name
'Gl\"ockner, Andreas'
'Bannenberg, Thomas'
'Ibrom, Kerstin'
'Daniliuc, Constantin G.'
'Freytag, Matthias'
'Jones, Peter G.'
'Walter, Marc D.'
'Tamm, Matthias'

_publ_section_title
;
 Flexibility of an Open Indenyl Ligand in Iron(II) Complexes
;
_journal_issue 12
_journal_name_full Organometallics
_journal_page_first 4480
_journal_paper_doi 10.1021/om3003009
_journal_volume 31
_journal_year 2012
_chemical_formula_sum 'C21 H26 Fe O'
_chemical_formula_weight 350.27
_chemical_name_systematic
;
 ?
;
_space_group_IT_number 14
_symmetry_cell_setting monoclinic
_symmetry_space_group_name_Hall '-P 2yn'
_symmetry_space_group_name_H-M 'P 1 21/n 1'
_atom_sites_solution_hydrogens geom
_atom_sites_solution_primary direct
_atom_sites_solution_secondary difmap
_audit_creation_method SHELXL-97
_cell_angle_alpha 90.00
_cell_angle_beta 96.813(2)
_cell_angle_gamma 90.00
_cell_formula_units_Z 4
_cell_length_a 10.0070(2)
_cell_length_b 16.1642(2)
_cell_length_c 10.9946(2)
_cell_measurement_reflns_used 20308
_cell_measurement_temperature 100(2)
_cell_measurement_theta_max 75.7795
_cell_measurement_theta_min 4.0461
_cell_volume 1765.87(5)
_computing_cell_refinement
;
CrysAlisPro, Oxford Diffraction Ltd.,
Version 1.171.33.55 (release 05-01-2010 CrysAlis171 .NET)
(compiled Jan  5 2010,16:28:46)
;
_computing_data_collection
;
CrysAlisPro, Oxford Diffraction Ltd.,
Version 1.171.33.55 (release 05-01-2010 CrysAlis171 .NET)
(compiled Jan  5 2010,16:28:46)
;
_computing_data_reduction
;
CrysAlisPro, Oxford Diffraction Ltd.,
Version 1.171.33.55 (release 05-01-2010 CrysAlis171 .NET)
(compiled Jan  5 2010,16:28:46)
;
_computing_molecular_graphics 'BRUKER XP'
_computing_publication_material SHELXL-97
_computing_structure_refinement 'SHELXL-97 (Sheldrick, 1997)'
_computing_structure_solution 'SHELXS-97 (Sheldrick, 1990)'
_diffrn_ambient_temperature 100(2)
_diffrn_detector_area_resol_mean 10.3543
_diffrn_measured_fraction_theta_full 1.000
_diffrn_measured_fraction_theta_max 0.997
_diffrn_measurement_device_type 'Oxford Diffraction Xcalibur, Atlas, Nova'
_diffrn_measurement_method '\w scans'
_diffrn_radiation_monochromator mirror
_diffrn_radiation_source 'Nova (Cu) X-ray Source'
_diffrn_radiation_type 'Cu K\a'
_diffrn_radiation_wavelength 1.54184
_diffrn_reflns_av_R_equivalents 0.0349
_diffrn_reflns_av_sigmaI/netI 0.0147
_diffrn_reflns_limit_h_max 12
_diffrn_reflns_limit_h_min -12
_diffrn_reflns_limit_k_max 19
_diffrn_reflns_limit_k_min -20
_diffrn_reflns_limit_l_max 12
_diffrn_reflns_limit_l_min -13
_diffrn_reflns_number 28820
_diffrn_reflns_theta_full 72.50
_diffrn_reflns_theta_max 75.97
_diffrn_reflns_theta_min 4.89
_exptl_absorpt_coefficient_mu 6.843
_exptl_absorpt_correction_T_max 1.00000
_exptl_absorpt_correction_T_min 0.75652
_exptl_absorpt_correction_type multi-scan
_exptl_absorpt_process_details
;
CrysAlisPro, Oxford Diffraction Ltd.,
Version 1.171.33.55 (release 05-01-2010 CrysAlis171 .NET)
(compiled Jan  5 2010,16:28:46)
;
_exptl_crystal_colour orange
_exptl_crystal_density_diffrn 1.317
_exptl_crystal_density_method 'not measured'
_exptl_crystal_description prism
_exptl_crystal_F_000 744
_exptl_crystal_size_max 0.08
_exptl_crystal_size_mid 0.06
_exptl_crystal_size_min 0.05
_refine_diff_density_max 0.235
_refine_diff_density_min -0.404
_refine_diff_density_rms 0.044
_refine_ls_extinction_method none
_refine_ls_goodness_of_fit_ref 1.113
_refine_ls_hydrogen_treatment mixed
_refine_ls_matrix_type full
_refine_ls_number_parameters 226
_refine_ls_number_reflns 3678
_refine_ls_number_restraints 0
_refine_ls_restrained_S_all 1.113
_refine_ls_R_factor_all 0.0268
_refine_ls_R_factor_gt 0.0254
_refine_ls_shift/su_max 0.001
_refine_ls_shift/su_mean 0.000
_refine_ls_structure_factor_coef Fsqd
_refine_ls_weighting_details 'calc w=1/[\s^2^(Fo^2^)+(0.0431P)^2^+0.3626P] where P=(Fo^2^+2Fc^2^)/3'
_refine_ls_weighting_scheme calc
_refine_ls_wR_factor_gt 0.0704
_refine_ls_wR_factor_ref 0.0709
_reflns_number_gt 3450
_reflns_number_total 3678
_reflns_threshold_expression >2sigma(I)
_cod_data_source_file om3003009_si_001.cif
_cod_data_source_block andyg41
_cod_original_sg_symbol_H-M 'P 21/n'
_cod_database_code 4078529

loop_
_symmetry_equiv_pos_as_xyz
'x, y, z'
'-x+1/2, y+1/2, -z+1/2'
'-x, -y, -z'
'x-1/2, -y-1/2, z-1/2'

loop_
_atom_site_label
_atom_site_type_symbol
_atom_site_fract_x
_atom_site_fract_y
_atom_site_fract_z
_atom_site_U_iso_or_equiv
_atom_site_adp_type
_atom_site_occupancy
_atom_site_symmetry_multiplicity
_atom_site_calc_flag
_atom_site_refinement_flags
Fe Fe 0.679301(19) 0.653105(12) 0.241365(17) 0.01479(8) Uani 1 1 d .
O O 0.47945(10) 0.60785(7) 0.03944(9) 0.0261(2) Uani 1 1 d .
C1 C 0.56208(14) 0.75898(9) 0.26229(13) 0.0213(3) Uani 1 1 d .
H1A H 0.4793(18) 0.7553(11) 0.2085(16) 0.026(4) Uiso 1 1 d .
H1B H 0.6058(19) 0.8125(12) 0.2628(17) 0.031(5) Uiso 1 1 d .
C2 C 0.58744(13) 0.71274(8) 0.37242(12) 0.0195(3) Uani 1 1 d .
C3 C 0.55300(13) 0.62693(9) 0.37620(12) 0.0194(3) Uani 1 1 d .
H3 H 0.6003(17) 0.5969(10) 0.4466(16) 0.023(4) Uiso 1 1 d .
C4 C 0.42390(13) 0.58635(8) 0.33092(12) 0.0187(3) Uani 1 1 d .
C5 C 0.30619(14) 0.62930(9) 0.28696(13) 0.0218(3) Uani 1 1 d .
H5 H 0.3070 0.6881 0.2855 0.026 Uiso 1 1 calc R
C6 C 0.18846(14) 0.58732(10) 0.24557(13) 0.0247(3) Uani 1 1 d .
H6 H 0.1103 0.6177 0.2152 0.030 Uiso 1 1 calc R
C7 C 0.18369(13) 0.50143(10) 0.24798(12) 0.0245(3) Uani 1 1 d .
H7 H 0.1030 0.4729 0.2194 0.029 Uiso 1 1 calc R
C8 C 0.29861(14) 0.45792(9) 0.29272(13) 0.0243(3) Uani 1 1 d .
H8 H 0.2966 0.3992 0.2953 0.029 Uiso 1 1 calc R
C9 C 0.41665(14) 0.49976(9) 0.33373(12) 0.0218(3) Uani 1 1 d .
H9 H 0.4943 0.4690 0.3644 0.026 Uiso 1 1 calc R
C10 C 0.66503(15) 0.75292(9) 0.48291(13) 0.0246(3) Uani 1 1 d .
H10A H 0.7287 0.7931 0.4560 0.037 Uiso 1 1 calc R
H10B H 0.7145 0.7105 0.5336 0.037 Uiso 1 1 calc R
H10C H 0.6023 0.7812 0.5309 0.037 Uiso 1 1 calc R
C11 C 0.88172(13) 0.65382(8) 0.32971(13) 0.0188(3) Uani 1 1 d .
C12 C 0.84062(13) 0.57181(8) 0.29393(13) 0.0181(3) Uani 1 1 d .
C13 C 0.80753(12) 0.57141(8) 0.16454(12) 0.0178(3) Uani 1 1 d .
C14 C 0.82395(13) 0.65457(8) 0.12031(13) 0.0185(3) Uani 1 1 d .
C15 C 0.86997(13) 0.70511(8) 0.22317(13) 0.0191(3) Uani 1 1 d .
C16 C 0.95162(15) 0.67656(9) 0.45345(13) 0.0251(3) Uani 1 1 d .
H16A H 0.9092 0.6474 0.5169 0.038 Uiso 1 1 calc R
H16B H 0.9447 0.7364 0.4657 0.038 Uiso 1 1 calc R
H16C H 1.0467 0.6608 0.4586 0.038 Uiso 1 1 calc R
C17 C 0.84312(15) 0.49790(9) 0.37639(13) 0.0234(3) Uani 1 1 d .
H17A H 0.7762 0.4575 0.3416 0.035 Uiso 1 1 calc R
H17B H 0.8220 0.5151 0.4574 0.035 Uiso 1 1 calc R
H17C H 0.9328 0.4727 0.3841 0.035 Uiso 1 1 calc R
C18 C 0.77298(15) 0.49651(9) 0.08676(13) 0.0243(3) Uani 1 1 d .
H18A H 0.8560 0.4693 0.0689 0.037 Uiso 1 1 calc R
H18B H 0.7203 0.5132 0.0099 0.037 Uiso 1 1 calc R
H18C H 0.7201 0.4580 0.1307 0.037 Uiso 1 1 calc R
C19 C 0.80399(15) 0.68061(10) -0.01168(13) 0.0259(3) Uani 1 1 d .
H19A H 0.7877 0.7404 -0.0167 0.039 Uiso 1 1 calc R
H19B H 0.7265 0.6513 -0.0543 0.039 Uiso 1 1 calc R
H19C H 0.8848 0.6672 -0.0502 0.039 Uiso 1 1 calc R
C20 C 0.90861(15) 0.79450(9) 0.21994(15) 0.0268(3) Uani 1 1 d .
H20A H 1.0059 0.7990 0.2173 0.040 Uiso 1 1 calc R
H20B H 0.8844 0.8223 0.2935 0.040 Uiso 1 1 calc R
H20C H 0.8608 0.8206 0.1469 0.040 Uiso 1 1 calc R
C21 C 0.55470(13) 0.62540(8) 0.12355(12) 0.0198(3) Uani 1 1 d .

loop_
_atom_site_aniso_label
_atom_site_aniso_U_11
_atom_site_aniso_U_22
_atom_site_aniso_U_33
_atom_site_aniso_U_23
_atom_site_aniso_U_13
_atom_site_aniso_U_12
Fe 0.01420(11) 0.01523(11) 0.01474(11) 0.00049(7) 0.00089(7) -0.00014(7)
O 0.0232(5) 0.0315(5) 0.0220(5) -0.0014(4) -0.0036(4) -0.0031(4)
C1 0.0221(7) 0.0181(6) 0.0242(7) 0.0010(5) 0.0044(5) 0.0042(5)
C2 0.0186(6) 0.0214(6) 0.0189(6) -0.0020(5) 0.0041(5) 0.0017(5)
C3 0.0189(6) 0.0229(6) 0.0166(6) 0.0029(5) 0.0030(5) 0.0024(5)
C4 0.0185(6) 0.0230(7) 0.0154(6) 0.0018(5) 0.0051(5) 0.0003(5)
C5 0.0206(6) 0.0228(7) 0.0227(7) -0.0001(5) 0.0052(5) 0.0030(5)
C6 0.0181(6) 0.0325(8) 0.0237(7) -0.0002(5) 0.0041(5) 0.0036(5)
C7 0.0194(7) 0.0324(8) 0.0220(7) -0.0021(5) 0.0040(6) -0.0054(5)
C8 0.0278(7) 0.0223(7) 0.0234(7) 0.0005(5) 0.0056(6) -0.0032(5)
C9 0.0204(6) 0.0234(7) 0.0220(7) 0.0045(5) 0.0041(5) 0.0009(5)
C10 0.0255(7) 0.0261(7) 0.0225(7) -0.0053(5) 0.0040(6) -0.0003(5)
C11 0.0140(6) 0.0200(7) 0.0217(7) -0.0026(5) -0.0005(5) 0.0006(5)
C12 0.0150(6) 0.0179(6) 0.0212(6) 0.0002(5) 0.0010(5) 0.0017(5)
C13 0.0149(6) 0.0179(6) 0.0208(6) -0.0020(5) 0.0028(5) 0.0012(5)
C14 0.0159(6) 0.0199(7) 0.0202(7) -0.0004(5) 0.0036(5) -0.0009(5)
C15 0.0152(6) 0.0178(6) 0.0248(7) -0.0014(5) 0.0041(5) -0.0019(5)
C16 0.0242(7) 0.0252(7) 0.0240(7) -0.0061(6) -0.0047(6) 0.0013(6)
C17 0.0255(7) 0.0199(7) 0.0242(7) 0.0032(5) -0.0002(5) 0.0024(5)
C18 0.0251(7) 0.0231(7) 0.0246(7) -0.0062(6) 0.0018(5) -0.0022(5)
C19 0.0281(7) 0.0293(8) 0.0211(7) 0.0032(6) 0.0061(6) -0.0030(6)
C20 0.0272(7) 0.0189(7) 0.0353(8) -0.0014(6) 0.0073(6) -0.0053(5)
C21 0.0192(6) 0.0192(6) 0.0218(7) 0.0030(5) 0.0060(5) 0.0010(5)

loop_
_atom_type_symbol
_atom_type_description
_atom_type_scat_dispersion_real
_atom_type_scat_dispersion_imag
_atom_type_scat_source
C C 0.0181 0.0091 'International Tables Vol C Tables 4.2.6.8 and 6.1.1.4'
H H 0.0000 0.0000 'International Tables Vol C Tables 4.2.6.8 and 6.1.1.4'
O O 0.0492 0.0322 'International Tables Vol C Tables 4.2.6.8 and 6.1.1.4'
Fe Fe -1.1336 3.1974 'International Tables Vol C Tables 4.2.6.8 and 6.1.1.4'

loop_
_geom_angle_atom_site_label_1
_geom_angle_atom_site_label_2
_geom_angle_atom_site_label_3
_geom_angle
C21 Fe C2 107.64(6)
C21 Fe C14 91.04(6)
C2 Fe C14 148.49(5)
C21 Fe C13 87.52(6)
C2 Fe C13 159.09(5)
C14 Fe C13 40.58(5)
C21 Fe C3 92.03(6)
C2 Fe C3 40.38(5)
C14 Fe C3 167.44(5)
C13 Fe C3 127.42(5)
C21 Fe C1 86.07(6)
C2 Fe C1 40.05(5)
C14 Fe C1 120.03(5)
C13 Fe C1 159.46(5)
C3 Fe C1 72.35(5)
C21 Fe C12 119.97(6)
C2 Fe C12 119.68(5)
C14 Fe C12 67.30(5)
C13 Fe C12 39.60(5)
C3 Fe C12 100.73(5)
C1 Fe C12 153.66(6)
C21 Fe C15 127.17(6)
C2 Fe C15 111.46(5)
C14 Fe C15 39.74(5)
C13 Fe C15 66.97(5)
C3 Fe C15 140.44(5)
C1 Fe C15 102.01(5)
C12 Fe C15 66.66(5)
C21 Fe C11 153.14(6)
C2 Fe C11 99.11(5)
C14 Fe C11 66.25(5)
C13 Fe C11 65.99(5)
C3 Fe C11 107.27(5)
C1 Fe C11 117.14(5)
C12 Fe C11 39.31(5)
C15 Fe C11 39.22(5)
C2 C1 Fe 67.62(7)
C1 C2 C3 121.04(12)
C1 C2 C10 118.87(12)
C3 C2 C10 119.77(12)
C1 C2 Fe 72.33(8)
C3 C2 Fe 72.11(7)
C10 C2 Fe 122.68(9)
C2 C3 C4 128.52(12)
C2 C3 Fe 67.51(7)
C4 C3 Fe 115.18(9)
C9 C4 C5 117.26(13)
C9 C4 C3 118.68(12)
C5 C4 C3 124.04(13)
C6 C5 C4 121.07(14)
C5 C6 C7 120.79(13)
C8 C7 C6 118.97(13)
C7 C8 C9 120.35(14)
C8 C9 C4 121.55(13)
C15 C11 C12 108.64(12)
C15 C11 C16 125.86(12)
C12 C11 C16 124.40(12)
C15 C11 Fe 69.49(7)
C12 C11 Fe 69.15(7)
C16 C11 Fe 136.68(10)
C13 C12 C11 107.75(12)
C13 C12 C17 125.95(12)
C11 C12 C17 126.12(12)
C13 C12 Fe 69.43(7)
C11 C12 Fe 71.54(7)
C17 C12 Fe 128.33(9)
C12 C13 C14 108.07(11)
C12 C13 C18 125.81(12)
C14 C13 C18 125.94(12)
C12 C13 Fe 70.96(7)
C14 C13 Fe 69.38(7)
C18 C13 Fe 129.07(9)
C15 C14 C13 107.74(12)
C15 C14 C19 126.80(12)
C13 C14 C19 125.35(12)
C15 C14 Fe 71.51(8)
C13 C14 Fe 70.03(7)
C19 C14 Fe 126.79(10)
C14 C15 C11 107.77(11)
C14 C15 C20 126.43(12)
C11 C15 C20 125.67(12)
C14 C15 Fe 68.75(7)
C11 C15 Fe 71.30(7)
C20 C15 Fe 128.60(10)
O C21 Fe 174.78(12)

loop_
_geom_bond_atom_site_label_1
_geom_bond_atom_site_label_2
_geom_bond_distance
Fe C21 1.7464(14)
Fe C2 2.0408(13)
Fe C14 2.0795(13)
Fe C13 2.0883(13)
Fe C3 2.1021(13)
Fe C1 2.1028(13)
Fe C12 2.1084(13)
Fe C15 2.1161(13)
Fe C11 2.1401(13)
O C21 1.1566(17)
C1 C2 1.4199(19)
C2 C3 1.4311(19)
C2 C10 1.5088(19)
C3 C4 1.4814(19)
C4 C9 1.4020(19)
C4 C5 1.4029(19)
C5 C6 1.389(2)
C6 C7 1.389(2)
C7 C8 1.388(2)
C8 C9 1.389(2)
C11 C15 1.4285(19)
C11 C12 1.4293(18)
C11 C16 1.4998(18)
C12 C13 1.4218(18)
C12 C17 1.4981(18)
C13 C14 1.4454(18)
C13 C18 1.4989(18)
C14 C15 1.4265(19)
C14 C19 1.5014(19)
C15 C20 1.4972(18)

loop_
_geom_torsion_atom_site_label_1
_geom_torsion_atom_site_label_2
_geom_torsion_atom_site_label_3
_geom_torsion_atom_site_label_4
_geom_torsion
C21 Fe C1 C2 123.64(9)
C14 Fe C1 C2 -147.44(8)
C13 Fe C1 C2 -164.24(13)
C3 Fe C1 C2 30.25(8)
C12 Fe C1 C2 -48.06(15)
C15 Fe C1 C2 -109.17(8)
C11 Fe C1 C2 -70.53(9)
Fe C1 C2 C3 -55.39(11)
Fe C1 C2 C10 118.12(12)
C21 Fe C2 C1 -60.64(9)
C14 Fe C2 C1 63.08(13)
C13 Fe C2 C1 164.51(13)
C3 Fe C2 C1 -132.18(12)
C12 Fe C2 C1 157.67(8)
C15 Fe C2 C1 83.09(9)
C11 Fe C2 C1 121.82(8)
C21 Fe C2 C3 71.54(9)
C14 Fe C2 C3 -164.73(9)
C13 Fe C2 C3 -63.30(17)
C1 Fe C2 C3 132.18(12)
C12 Fe C2 C3 -70.15(9)
C15 Fe C2 C3 -144.73(8)
C11 Fe C2 C3 -106.00(8)
C21 Fe C2 C10 -174.08(11)
C14 Fe C2 C10 -50.35(17)
C13 Fe C2 C10 51.1(2)
C3 Fe C2 C10 114.38(14)
C1 Fe C2 C10 -113.44(15)
C12 Fe C2 C10 44.23(13)
C15 Fe C2 C10 -30.35(13)
C11 Fe C2 C10 8.39(12)
C1 C2 C3 C4 -49.5(2)
C10 C2 C3 C4 137.03(14)
Fe C2 C3 C4 -105.01(13)
C1 C2 C3 Fe 55.49(11)
C10 C2 C3 Fe -117.97(12)
C21 Fe C3 C2 -115.24(8)
C14 Fe C3 C2 140.7(2)
C13 Fe C3 C2 156.33(8)
C1 Fe C3 C2 -30.02(8)
C12 Fe C3 C2 123.73(8)
C15 Fe C3 C2 57.55(11)
C11 Fe C3 C2 83.71(8)
C21 Fe C3 C4 8.14(11)
C2 Fe C3 C4 123.38(13)
C14 Fe C3 C4 -95.9(2)
C13 Fe C3 C4 -80.29(11)
C1 Fe C3 C4 93.36(11)
C12 Fe C3 C4 -112.89(10)
C15 Fe C3 C4 -179.07(9)
C11 Fe C3 C4 -152.91(10)
C2 C3 C4 C9 174.00(13)
Fe C3 C4 C9 93.56(13)
C2 C3 C4 C5 -7.3(2)
Fe C3 C4 C5 -87.69(15)
C9 C4 C5 C6 -1.4(2)
C3 C4 C5 C6 179.86(12)
C4 C5 C6 C7 0.8(2)
C5 C6 C7 C8 0.1(2)
C6 C7 C8 C9 -0.4(2)
C7 C8 C9 C4 -0.3(2)
C5 C4 C9 C8 1.1(2)
C3 C4 C9 C8 179.95(12)
C21 Fe C11 C15 72.28(15)
C2 Fe C11 C15 -112.92(8)
C14 Fe C11 C15 37.87(8)
C13 Fe C11 C15 82.44(8)
C3 Fe C11 C15 -153.63(8)
C1 Fe C11 C15 -75.02(9)
C12 Fe C11 C15 120.51(11)
C21 Fe C11 C12 -48.23(16)
C2 Fe C11 C12 126.57(8)
C14 Fe C11 C12 -82.64(8)
C13 Fe C11 C12 -38.06(8)
C3 Fe C11 C12 85.86(9)
C1 Fe C11 C12 164.48(8)
C15 Fe C11 C12 -120.51(11)
C21 Fe C11 C16 -166.73(14)
C2 Fe C11 C16 8.07(15)
C14 Fe C11 C16 158.85(16)
C13 Fe C11 C16 -156.57(16)
C3 Fe C11 C16 -32.64(15)
C1 Fe C11 C16 45.97(16)
C12 Fe C11 C16 -118.51(17)
C15 Fe C11 C16 120.99(17)
C15 C11 C12 C13 1.90(15)
C16 C11 C12 C13 -166.66(12)
Fe C11 C12 C13 60.29(9)
C15 C11 C12 C17 177.16(12)
C16 C11 C12 C17 8.6(2)
Fe C11 C12 C17 -124.46(13)
C15 C11 C12 Fe -58.38(9)
C16 C11 C12 Fe 133.05(13)
C21 Fe C12 C13 39.17(10)
C2 Fe C12 C13 176.17(7)
C14 Fe C12 C13 -38.20(7)
C3 Fe C12 C13 137.84(8)
C1 Fe C12 C13 -150.40(11)
C15 Fe C12 C13 -81.55(8)
C11 Fe C12 C13 -117.93(11)
C21 Fe C12 C11 157.11(8)
C2 Fe C12 C11 -65.89(9)
C14 Fe C12 C11 79.73(8)
C13 Fe C12 C11 117.93(11)
C3 Fe C12 C11 -104.22(8)
C1 Fe C12 C11 -32.46(16)
C15 Fe C12 C11 36.39(8)
C21 Fe C12 C17 -81.00(13)
C2 Fe C12 C17 56.00(14)
C14 Fe C12 C17 -158.38(14)
C13 Fe C12 C17 -120.18(15)
C3 Fe C12 C17 17.67(13)
C1 Fe C12 C17 89.43(17)
C15 Fe C12 C17 158.28(14)
C11 Fe C12 C17 121.89(16)
C11 C12 C13 C14 -1.92(15)
C17 C12 C13 C14 -177.19(12)
Fe C12 C13 C14 59.71(9)
C11 C12 C13 C18 173.39(12)
C17 C12 C13 C18 -1.9(2)
Fe C12 C13 C18 -124.98(13)
C11 C12 C13 Fe -61.63(9)
C17 C12 C13 Fe 123.10(13)
C21 Fe C13 C12 -146.79(8)
C2 Fe C13 C12 -9.35(18)
C14 Fe C13 C12 118.71(11)
C3 Fe C13 C12 -56.13(10)
C1 Fe C13 C12 141.34(15)
C15 Fe C13 C12 80.71(8)
C11 Fe C13 C12 37.79(8)
C21 Fe C13 C14 94.50(8)
C2 Fe C13 C14 -128.06(15)
C3 Fe C13 C14 -174.85(7)
C1 Fe C13 C14 22.63(19)
C12 Fe C13 C14 -118.71(11)
C15 Fe C13 C14 -38.00(8)
C11 Fe C13 C14 -80.92(8)
C21 Fe C13 C18 -25.65(13)
C2 Fe C13 C18 111.79(17)
C14 Fe C13 C18 -120.15(16)
C3 Fe C13 C18 65.00(14)
C1 Fe C13 C18 -97.53(19)
C12 Fe C13 C18 121.14(16)
C15 Fe C13 C18 -158.15(14)
C11 Fe C13 C18 158.92(14)
C12 C13 C14 C15 1.23(15)
C18 C13 C14 C15 -174.08(12)
Fe C13 C14 C15 61.93(9)
C12 C13 C14 C19 177.73(13)
C18 C13 C14 C19 2.4(2)
Fe C13 C14 C19 -121.57(14)
C12 C13 C14 Fe -60.70(9)
C18 C13 C14 Fe 123.99(13)
C21 Fe C14 C15 157.43(8)
C2 Fe C14 C15 29.86(14)
C13 Fe C14 C15 -117.60(11)
C3 Fe C14 C15 -98.4(2)
C1 Fe C14 C15 71.37(9)
C12 Fe C14 C15 -80.30(8)
C11 Fe C14 C15 -37.37(8)
C21 Fe C14 C13 -84.97(8)
C2 Fe C14 C13 147.47(10)
C3 Fe C14 C13 19.2(3)
C1 Fe C14 C13 -171.03(8)
C12 Fe C14 C13 37.30(7)
C15 Fe C14 C13 117.60(11)
C11 Fe C14 C13 80.23(8)
C21 Fe C14 C19 34.83(12)
C2 Fe C14 C19 -92.73(15)
C13 Fe C14 C19 119.80(15)
C3 Fe C14 C19 139.0(2)
C1 Fe C14 C19 -51.23(14)
C12 Fe C14 C19 157.10(13)
C15 Fe C14 C19 -122.60(15)
C11 Fe C14 C19 -159.97(13)
C13 C14 C15 C11 -0.06(15)
C19 C14 C15 C11 -176.49(13)
Fe C14 C15 C11 60.93(9)
C13 C14 C15 C20 175.99(13)
C19 C14 C15 C20 -0.4(2)
Fe C14 C15 C20 -123.02(14)
C13 C14 C15 Fe -60.99(9)
C19 C14 C15 Fe 122.58(14)
C12 C11 C15 C14 -1.14(15)
C16 C11 C15 C14 167.22(13)
Fe C11 C15 C14 -59.32(9)
C12 C11 C15 C20 -177.22(12)
C16 C11 C15 C20 -8.9(2)
Fe C11 C15 C20 124.60(13)
C12 C11 C15 Fe 58.18(9)
C16 C11 C15 Fe -133.47(14)
C21 Fe C15 C14 -28.79(11)
C2 Fe C15 C14 -163.76(8)
C13 Fe C15 C14 38.79(8)
C3 Fe C15 C14 160.26(9)
C1 Fe C15 C14 -123.00(8)
C12 Fe C15 C14 82.04(8)
C11 Fe C15 C14 118.51(11)
C21 Fe C15 C11 -147.30(8)
C2 Fe C15 C11 77.73(8)
C14 Fe C15 C11 -118.51(11)
C13 Fe C15 C11 -79.72(8)
C3 Fe C15 C11 41.75(12)
C1 Fe C15 C11 118.49(8)
C12 Fe C15 C11 -36.47(8)
C21 Fe C15 C20 91.53(14)
C2 Fe C15 C20 -43.44(14)
C14 Fe C15 C20 120.32(16)
C13 Fe C15 C20 159.11(14)
C3 Fe C15 C20 -79.41(15)
C1 Fe C15 C20 -2.67(14)
C12 Fe C15 C20 -157.64(14)
C11 Fe C15 C20 -121.17(16)
C2 Fe C21 O 148.0(13)
C14 Fe C21 O -6.2(14)
C13 Fe C21 O -46.6(14)
C3 Fe C21 O -174.0(14)
C1 Fe C21 O 113.8(14)
C12 Fe C21 O -70.4(14)
C15 Fe C21 O 11.7(14)
C11 Fe C21 O -37.4(14)
